data_1545919
loop_
_publ_author_name
'Mahmood, Natheer B.'
'Al-Shakarchi, Emad K.'

_publ_section_title
;
 Simulation and Experimental data of P-E Hysteresis Loop in BNT and BKT
;
_journal_coden_ASTM JMPOCW
_journal_issue 5
_journal_name_full 'Journal of Modern Physics'
_journal_page_first 844
_journal_page_last 851
_journal_paper_doi 10.4236/jmp.2017.85053
_journal_volume 8
_journal_year 2017
_chemical_formula_analytical Bi0.5K0.5TiO3
_chemical_formula_structural Bi0.5K0.5TiO3
_chemical_formula_sum 'Bi0.5 K0.5 O3 Ti'
_chemical_formula_weight 219.918
_chemical_formula_weight_meas 219.900
_chemical_melting_point 1433.000
_chemical_name_common Bi0.5K0.5TiO3
_chemical_name_mineral BKT
_space_group_IT_number 99
_symmetry_Int_Tables_number 99
_symmetry_space_group_name_Hall 'P 4 -2'
_symmetry_space_group_name_H-M 'P 4 m m'
_audit_creation_date 2017-05-04
_audit_creation_method 'Created with CONVERT.DLL (www.crystalimpact.com)'
_audit_update_record 2017-05-04
_cell_angle_alpha 90.000
_cell_angle_beta 90.000
_cell_angle_gamma 90.000
_cell_formula_units_Z 1
_cell_length_a 3.9071
_cell_length_b 3.9071
_cell_length_c 3.9571
_cell_volume 60.407
_exptl_crystal_density_meas 5.927
_cod_data_source_file BKTP4MM.cif
_cod_data_source_block BKT
_cod_original_cell_volume 60.4
_cod_original_sg_symbol_Hall P_4_-2
_cod_original_formula_sum 'Bi0.5 K0.5 Ti O3'
_cod_database_code 1545919

loop_
_symmetry_equiv_pos_site_id
_symmetry_equiv_pos_as_xyz
1 x,y,z
2 -y,x,z
3 -x,-y,z
4 y,-x,z
5 -x,y,z
6 x,-y,z
7 -y,-x,z
8 y,x,z

loop_
_atom_site_label
_atom_site_type_symbol
_atom_site_fract_x
_atom_site_fract_y
_atom_site_fract_z
_atom_site_occupancy
_atom_site_symmetry_multiplicity
_atom_site_Wyckoff_symbol
_atom_site_calc_flag
Bi1 Bi 0.0000 0.0000 0.0000 0.500 1 a d
K1 K 0.0000 0.0000 0.0000 0.500 1 a d
Ti1 Ti 0.5000 0.5000 0.4820 1.000 1 b d
O1 O 0.5000 0.5000 0.0160 1.000 1 b d
O2 O 0.5000 0.0000 0.5150 1.000 2 c d

loop_
_atom_type_symbol
Bi
K
Ti
O
